data_7153834
loop_
_publ_author_name
'Botha, F.'
'B\"ohm, S'
'Dvo\<r\'akov\'a, H'
'Eigner, V.'
'Lhot\'ak, P'

_publ_section_title
;
 Mercuration of thiacalix[4]arenes in the cone and 1,3-alternate
 conformations.
;
_journal_issue 28
_journal_name_full 'Organic &amp; biomolecular chemistry'
_journal_page_first 5136
_journal_page_last 5143
_journal_paper_doi 10.1039/c4ob00799a
_journal_volume 12
_journal_year 2014
_chemical_formula_moiety 'C36 H39 Cl1 Hg1 O4 S4'
_chemical_formula_sum 'C36 H39 Cl Hg O4 S4'
_chemical_formula_weight 900.01
_space_group_IT_number 14
_symmetry_cell_setting monoclinic
_symmetry_space_group_name_Hall '-P 2yab'
_symmetry_space_group_name_H-M 'P 1 21/a 1'
_atom_sites_solution_hydrogens difmap
_atom_sites_solution_primary direct
_atom_sites_solution_secondary difmap
_cell_angle_alpha 90
_cell_angle_beta 115.888(6)
_cell_angle_gamma 90
_cell_formula_units_Z 4
_cell_length_a 18.1361(9)
_cell_length_b 11.0596(5)
_cell_length_c 20.1127(9)
_cell_measurement_reflns_used 3486
_cell_measurement_temperature 180
_cell_measurement_theta_max 76
_cell_measurement_theta_min 4
_cell_volume 3629.3(3)
_computing_cell_refinement 'CrysAlis, (Oxford Diffraction, 2002)'
_computing_data_collection 'Xcalibur, (Oxford Diffraction, 2002)'
_computing_data_reduction 'CrysAlis, (Oxford Diffraction, 2002)'
_computing_molecular_graphics 'CAMERON (Watkin et al., 1996)'
_computing_publication_material 'CRYSTALS (Betteridge et al., 2003)'
_computing_structure_refinement 'CRYSTALS (Betteridge et al., 2003)'
_computing_structure_solution 'SIR92 (Altomare et al., 1994)'
_diffrn_ambient_pressure 101
_diffrn_ambient_temperature 180
_diffrn_measured_fraction_theta_full 0.996
_diffrn_measured_fraction_theta_max 0.963
_diffrn_measurement_device Area
_diffrn_measurement_device_type 'Oxford Diffraction XCALIBUR'
_diffrn_measurement_method \w
_diffrn_radiation_monochromator graphite
_diffrn_radiation_type 'Cu K\a'
_diffrn_radiation_wavelength 1.54180
_diffrn_reflns_av_R_equivalents 0.084
_diffrn_reflns_limit_h_max 22
_diffrn_reflns_limit_h_min -17
_diffrn_reflns_limit_k_max 12
_diffrn_reflns_limit_k_min -13
_diffrn_reflns_limit_l_max 25
_diffrn_reflns_limit_l_min -23
_diffrn_reflns_number 14943
_diffrn_reflns_theta_full 68.385
_diffrn_reflns_theta_max 75.984
_diffrn_reflns_theta_min 4.686
_diffrn_standards_number 0
_exptl_absorpt_coefficient_mu 10.735
_exptl_absorpt_correction_T_max 0.14
_exptl_absorpt_correction_T_min 0.06
_exptl_absorpt_correction_type multi-scan
_exptl_absorpt_process_details 'CrysAlis, (Oxford Diffraction, 2002)'
_exptl_crystal_colour colourless
_exptl_crystal_density_diffrn 1.647
_exptl_crystal_density_method 'not measured'
_exptl_crystal_description platelet
_exptl_crystal_F_000 1792.000
_exptl_crystal_size_max 0.360
_exptl_crystal_size_mid 0.240
_exptl_crystal_size_min 0.180
_refine_diff_density_max 2.47
_refine_diff_density_min -2.48
_refine_ls_extinction_method None
_refine_ls_goodness_of_fit_ref 0.9890
_refine_ls_hydrogen_treatment constr
_refine_ls_matrix_type full
_refine_ls_number_parameters 461
_refine_ls_number_reflns 7279
_refine_ls_number_restraints 64
_refine_ls_R_factor_all 0.1200
_refine_ls_R_factor_gt 0.1076
_refine_ls_shift/su_max 0.0094938
_refine_ls_shift/su_mean 0.0005521
_refine_ls_structure_factor_coef Fsqd
_refine_ls_weighting_details
;
 Method, part 1, Chebychev polynomial, (Watkin, 1994, Prince, 1982) 
 [weight] = 1.0/[A~0~*T~0~(x)+A~1~*T~1~(x) ... +A~n-1~]*T~n-1~(x)] 
 where A~i~ are the Chebychev coefficients listed below and x= Fcalc/Fmax 
 Method = Robust Weighting (Prince, 1982) 
 W = [weight] * [1-(deltaF/6*sigmaF)^2^]^2^ 
 A~i~ are: 
 0.375E+04 0.614E+04 0.382E+04 0.167E+04 421. 
;
_refine_ls_weighting_scheme calc
_refine_ls_wR_factor_all 0.3006
_refine_ls_wR_factor_gt 0.2934
_refine_ls_wR_factor_ref 0.3006
_reflns_limit_h_max 20
_reflns_limit_h_min -22
_reflns_limit_k_max 13
_reflns_limit_k_min 0
_reflns_limit_l_max 25
_reflns_limit_l_min 0
_reflns_number_gt 5978
_reflns_number_total 7289
_reflns_threshold_expression I>2.0\s(I)
_oxford_diffrn_Wilson_B_factor 3.71
_oxford_diffrn_Wilson_scale 0.83
_oxford_refine_ls_r_factor_ref 0.1200
_oxford_refine_ls_scale 1.439(15)
_oxford_reflns_number_all 7279
_oxford_reflns_threshold_expression_ref I>-3.0\s(I)
_cod_data_source_file c4ob00799a2.cif
_cod_data_source_block 1
_cod_depositor_comments 'Adding full bibliography for 7153832--7153834.cif.'
_cod_original_sg_symbol_H-M 'P 1 21/a 1 '
_cod_original_formula_sum 'C36 H39 Cl1 Hg1 O4 S4'
_cod_database_code 7153834

loop_
_symmetry_equiv_pos_as_xyz
x,y,z
-x,-y,-z
-x+1/2,y+1/2,-z
x+1/2,-y+1/2,z

loop_
_atom_site_label
_atom_site_type_symbol
_atom_site_fract_x
_atom_site_fract_y
_atom_site_fract_z
_atom_site_U_iso_or_equiv
_atom_site_occupancy
_atom_site_adp_type
_atom_site_refinement_flags_posn
_atom_site_refinement_flags_adp
_atom_site_disorder_assembly
_atom_site_disorder_group
C1 C 1.1389(11) 0.9290(15) 1.3285(9) 0.0386 1.0000 Uani . . . .
S2 S 1.0463(2) 0.9886(4) 1.2597(2) 0.0444 1.0000 Uani . . . .
C3 C 1.0668(9) 1.0508(15) 1.1883(8) 0.0344 1.0000 Uani . . . .
C4 C 1.0312(10) 1.1638(15) 1.1628(9) 0.0397 1.0000 Uani . . . .
C5 C 1.0364(10) 1.2179(19) 1.1011(9) 0.0468 1.0000 Uani . . . .
C6 C 1.0760(10) 1.1556(15) 1.0648(8) 0.0365 1.0000 Uani . . . .
C7 C 1.1103(9) 1.0412(16) 1.0915(8) 0.0372 1.0000 Uani . . . .
S8 S 1.1474(3) 0.9673(4) 1.0344(2) 0.0434 1.0000 Uani . . . .
C9 C 1.2435(10) 0.9011(14) 1.0930(8) 0.0353 1.0000 Uani . . . .
C10 C 1.2544(12) 0.7815(15) 1.0723(10) 0.0440 1.0000 Uani . . . .
C11 C 1.3272(15) 0.7283(18) 1.1068(14) 0.0640 1.0000 Uani . . . .
C12 C 1.3937(11) 0.7864(16) 1.1657(11) 0.0438 1.0000 Uani . . . .
C13 C 1.3782(12) 0.9039(16) 1.1849(9) 0.0474 1.0000 Uani . . . .
S14 S 1.4714(3) 0.9813(5) 1.2482(2) 0.0518 1.0000 Uani . . . .
C15 C 1.4471(10) 1.066(2) 1.3122(9) 0.0499 1.0000 Uani . . . .
C16 C 1.4789(12) 1.1788(17) 1.3277(11) 0.0533 1.0000 Uani . . . .
C17 C 1.4724(12) 1.248(2) 1.3826(11) 0.0580 1.0000 Uani . . . .
C18 C 1.4341(12) 1.1964(17) 1.4234(10) 0.0530 1.0000 Uani . . . .
C19 C 1.4038(10) 1.0843(19) 1.4070(9) 0.0443 1.0000 Uani . . . .
S20 S 1.3708(3) 1.0205(5) 1.4716(2) 0.0477 1.0000 Uani . . . .
C21 C 1.2784(11) 0.9397(15) 1.4198(8) 0.0381 1.0000 Uani . . . .
C22 C 1.2729(13) 0.8261(15) 1.4460(9) 0.0467 1.0000 Uani . . . .
C23 C 1.2003(16) 0.762(2) 1.4146(11) 0.0654 1.0000 Uani . . . .
C24 C 1.1344(14) 0.8129(17) 1.3562(10) 0.0543 1.0000 Uani . . . .
C25 C 1.1085(9) 0.9897(17) 1.1547(9) 0.0389 1.0000 Uani . . . .
C26 C 1.3071(10) 0.9631(16) 1.1500(8) 0.0361 1.0000 Uani . . . .
C27 C 1.4085(10) 1.0128(18) 1.3510(8) 0.0449 1.0000 Uani . . . .
C28 C 1.2111(10) 0.9904(14) 1.3600(8) 0.0357 1.0000 Uani . . . .
O29 O 1.1431(9) 0.8870(11) 1.1808(7) 0.0575 1.0000 Uani D U . .
C30 C 1.1073(16) 0.7694(13) 1.158(2) 0.0593 0.4973 Uani D U 1 1
C31 C 1.1709(17) 0.6751(16) 1.2023(16) 0.0541 0.4973 Uani D U 1 1
C32 C 1.137(2) 0.5485(16) 1.174(2) 0.0569 0.4973 Uani D U 1 1
O33 O 1.2923(7) 1.0717(9) 1.1722(5) 0.0323 1.0000 Uani . . . .
C34 C 1.3058(13) 1.1762(14) 1.1330(9) 0.0436 1.0000 Uani . . . .
C35 C 1.2895(12) 1.2893(18) 1.1687(12) 0.0545 1.0000 Uani . . . .
C36 C 1.3076(16) 1.4014(15) 1.1344(15) 0.0680 1.0000 Uani . . . .
O37 O 1.3780(7) 0.9012(12) 1.3359(6) 0.0439 1.0000 Uani . . . .
C38 C 1.4300(16) 0.803(2) 1.3813(13) 0.0672 1.0000 Uani . U . .
C39 C 1.3909(18) 0.692(2) 1.3512(15) 0.0826 1.0000 Uani . U . .
C40 C 1.4345(19) 0.578(3) 1.4002(17) 0.0907 1.0000 Uani . U . .
O41 O 1.2167(7) 1.0998(9) 1.3315(5) 0.0335 1.0000 Uani . . . .
C42 C 1.2054(11) 1.2018(13) 1.3704(8) 0.0385 1.0000 Uani . . . .
C43 C 1.2130(14) 1.3151(16) 1.3303(10) 0.0515 1.0000 Uani . . . .
C44 C 1.2050(16) 1.4264(18) 1.3698(12) 0.0638 1.0000 Uani . . . .
Hg45 Hg 0.97853(5) 1.37762(7) 1.06202(4) 0.0445 0.9115 Uani . . 2 1
Cl46 Cl 0.9084(4) 1.5573(5) 1.0173(3) 0.0622 0.9115 Uani . U 2 1
Hg47 Hg 1.5235(8) 1.3850(10) 1.4335(7) 0.0722 0.0885 Uani . . 2 2
Cl48 Cl 1.591(4) 1.573(6) 1.483(3) 0.0655 0.0885 Uani . U 2 2
C130 C 1.096(2) 0.7858(17) 1.1381(14) 0.0576 0.5027 Uani D U 1 2
C131 C 1.112(2) 0.6725(17) 1.186(2) 0.0692 0.5027 Uani D U 1 2
C132 C 1.182(3) 0.598(3) 1.181(2) 0.0619 0.5027 Uani D U 1 2
H51 H 1.0799 1.1912 1.0235 0.0444 1.0000 Uiso R . . .
H121 H 1.3612 1.1764 1.1403 0.0535 1.0000 Uiso R . . .
H122 H 1.2705 1.1719 1.0817 0.0535 1.0000 Uiso R . . .
H131 H 1.3235 1.2906 1.2204 0.0672 1.0000 Uiso R . . .
H132 H 1.2336 1.2890 1.1599 0.0672 1.0000 Uiso R . . .
H141 H 1.2964 1.4722 1.1552 0.0815 1.0000 Uiso R . . .
H142 H 1.3635 1.4016 1.1432 0.0815 1.0000 Uiso R . . .
H143 H 1.2737 1.4000 1.0827 0.0815 1.0000 Uiso R . . .
H201 H 1.4379 0.8122 1.4309 0.0673 1.0000 Uiso R . . .
H202 H 1.4815 0.8061 1.3796 0.0673 1.0000 Uiso R . . .
H211 H 1.3365 0.6973 1.3463 0.1067 1.0000 Uiso R . . .
H212 H 1.3897 0.6816 1.3039 0.1067 1.0000 Uiso R . . .
H281 H 1.2456 1.2024 1.4204 0.0470 1.0000 Uiso R . . .
H282 H 1.1523 1.1992 1.3689 0.0470 1.0000 Uiso R . . .
H291 H 1.2649 1.3141 1.3295 0.0631 1.0000 Uiso R . . .
H292 H 1.1709 1.3154 1.2810 0.0631 1.0000 Uiso R . . .
H301 H 1.2104 1.4960 1.3447 0.0783 1.0000 Uiso R . . .
H302 H 1.2470 1.4263 1.4191 0.0783 1.0000 Uiso R . . .
H303 H 1.1530 1.4275 1.3706 0.0783 1.0000 Uiso R . . .
H371 H 1.0042 1.2060 1.1870 0.0502 1.0000 Uiso R . . .
H391 H 1.0841 0.7701 1.3333 0.0615 1.0000 Uiso R . . .
H401 H 1.1955 0.6846 1.4328 0.0759 1.0000 Uiso R . . .
H411 H 1.3195 0.7906 1.4849 0.0618 1.0000 Uiso R . . .
H441 H 1.5054 1.2120 1.3003 0.0634 1.0000 Uiso R . . .
H451 H 1.4448 0.7469 1.1922 0.0552 1.0000 Uiso R . . .
H461 H 1.3350 0.6496 1.0920 0.0704 1.0000 Uiso R . . .
H471 H 1.2104 0.7393 1.0345 0.0613 1.0000 Uiso R . . .
H1011 H 1.0569 0.7589 1.1606 0.0727 0.4973 Uiso R . 1 1
H1012 H 1.0983 0.7612 1.1075 0.0727 0.4973 Uiso R . 1 1
H1021 H 1.1805 0.6843 1.2524 0.0615 0.4973 Uiso R . 1 1
H1022 H 1.2210 0.6849 1.1985 0.0615 0.4973 Uiso R . 1 1
H1031 H 1.1745 0.4888 1.2028 0.0706 0.4973 Uiso R . 1 1
H1032 H 1.0864 0.5390 1.1773 0.0706 0.4973 Uiso R . 1 1
H1033 H 1.1269 0.5396 1.1234 0.0706 0.4973 Uiso R . 1 1
H2011 H 1.0407 0.8089 1.1255 0.0705 0.5027 Uiso R . 1 2
H2012 H 1.1023 0.7737 1.0943 0.0705 0.5027 Uiso R . 1 2
H2021 H 1.1188 0.6881 1.2346 0.0772 0.5027 Uiso R . 1 2
H2022 H 1.0684 0.6173 1.1622 0.0772 0.5027 Uiso R . 1 2
H2031 H 1.1932 0.5250 1.2080 0.0654 0.5027 Uiso R . 1 2
H2032 H 1.2255 0.6536 1.2046 0.0654 0.5027 Uiso R . 1 2
H2033 H 1.1751 0.5829 1.1322 0.0654 0.5027 Uiso R . 1 2
H221 H 1.4039 0.5081 1.3765 0.1293 1.0000 Uiso R . . .
H222 H 1.4356 0.5862 1.4477 0.1293 1.0000 Uiso R . . .
H223 H 1.4889 0.5706 1.4053 0.1293 1.0000 Uiso R . . .
H421 H 1.4279 1.2432 1.4603 0.0657 1.0000 Uiso R . . .
H431 H 1.4949 1.3275 1.3938 0.0775 0.9115 Uiso R . 2 1
H41 H 1.0118 1.2942 1.0832 0.0655 0.0885 Uiso R . 2 2

loop_
_atom_site_aniso_label
_atom_site_aniso_U_11
_atom_site_aniso_U_22
_atom_site_aniso_U_33
_atom_site_aniso_U_23
_atom_site_aniso_U_13
_atom_site_aniso_U_12
C1 0.056(10) 0.036(8) 0.032(8) -0.012(7) 0.027(7) -0.006(7)
S2 0.040(2) 0.065(3) 0.033(2) -0.0042(19) 0.0213(17) -0.0109(19)
C3 0.035(7) 0.046(9) 0.025(7) 0.003(6) 0.015(6) -0.007(7)
C4 0.048(9) 0.034(8) 0.043(9) -0.013(7) 0.024(8) -0.007(7)
C5 0.033(8) 0.065(12) 0.036(8) -0.008(8) 0.008(7) 0.007(8)
C6 0.046(8) 0.037(8) 0.030(7) -0.002(6) 0.019(7) -0.003(7)
C7 0.031(7) 0.047(9) 0.029(7) -0.001(7) 0.009(6) -0.012(7)
S8 0.046(2) 0.061(3) 0.0257(17) -0.0063(17) 0.0179(16) -0.0027(19)
C9 0.056(9) 0.028(8) 0.030(8) -0.006(6) 0.026(7) -0.011(7)
C10 0.065(11) 0.035(9) 0.049(10) -0.012(7) 0.040(9) -0.017(8)
C11 0.100(17) 0.035(10) 0.096(17) 0.000(10) 0.079(15) 0.003(11)
C12 0.050(9) 0.038(9) 0.062(11) 0.011(8) 0.042(9) 0.018(8)
C13 0.074(12) 0.039(9) 0.031(8) -0.004(7) 0.024(8) 0.024(8)
S14 0.039(2) 0.083(3) 0.037(2) 0.002(2) 0.0203(18) 0.005(2)
C15 0.036(8) 0.076(13) 0.027(8) 0.008(8) 0.004(7) -0.001(9)
C16 0.061(11) 0.039(10) 0.051(11) 0.011(8) 0.017(9) 0.005(9)
C17 0.055(11) 0.058(12) 0.046(11) -0.001(9) 0.009(9) -0.007(9)
C18 0.059(11) 0.042(10) 0.041(10) -0.014(8) 0.006(8) 0.002(8)
C19 0.034(8) 0.063(11) 0.028(8) 0.007(8) 0.008(7) 0.004(8)
S20 0.047(2) 0.071(3) 0.0226(18) -0.0012(18) 0.0125(16) 0.010(2)
C21 0.059(10) 0.040(9) 0.024(7) 0.000(6) 0.026(7) 0.004(7)
C22 0.083(13) 0.033(8) 0.032(8) 0.002(7) 0.033(9) 0.001(9)
C23 0.121(19) 0.054(12) 0.044(11) 0.002(9) 0.056(13) -0.001(12)
C24 0.088(14) 0.049(11) 0.034(9) -0.002(8) 0.035(10) -0.032(10)
C25 0.028(7) 0.057(10) 0.031(8) 0.002(7) 0.011(6) -0.002(7)
C26 0.047(9) 0.044(9) 0.025(7) 0.000(6) 0.022(7) -0.006(7)
C27 0.045(9) 0.063(12) 0.017(7) 0.002(7) 0.005(7) 0.008(8)
C28 0.053(9) 0.037(8) 0.024(7) -0.002(6) 0.023(7) 0.005(7)
O29 0.078(8) 0.056(6) 0.057(6) 0.013(5) 0.047(6) 0.012(6)
C30 0.085(11) 0.047(10) 0.057(11) 0.019(10) 0.041(10) 0.006(10)
C31 0.076(11) 0.059(10) 0.051(10) 0.013(9) 0.049(9) 0.028(10)
C32 0.073(11) 0.061(11) 0.058(10) 0.014(10) 0.048(9) 0.010(10)
O33 0.048(6) 0.030(5) 0.025(5) 0.002(4) 0.022(5) 0.004(5)
C34 0.082(12) 0.028(8) 0.031(8) -0.002(6) 0.034(9) -0.008(8)
C35 0.051(10) 0.052(11) 0.066(13) -0.005(10) 0.031(10) -0.015(9)
C36 0.107(18) 0.015(8) 0.108(19) -0.010(9) 0.071(16) -0.003(9)
O37 0.041(6) 0.056(8) 0.034(6) 0.003(5) 0.016(5) 0.003(5)
C38 0.089(12) 0.061(10) 0.060(10) -0.001(8) 0.041(9) -0.003(9)
C39 0.102(12) 0.069(10) 0.073(10) -0.002(8) 0.034(9) -0.005(9)
C40 0.107(13) 0.070(11) 0.086(12) 0.004(10) 0.034(11) -0.010(11)
O41 0.046(6) 0.031(5) 0.026(5) 0.002(4) 0.019(5) 0.000(4)
C42 0.064(10) 0.025(7) 0.026(7) 0.001(6) 0.019(7) 0.006(7)
C43 0.088(14) 0.036(9) 0.035(9) 0.003(7) 0.031(9) 0.000(9)
C44 0.104(17) 0.035(10) 0.060(13) -0.006(9) 0.043(13) -0.003(11)
Hg45 0.0471(4) 0.0488(4) 0.0395(4) 0.0068(3) 0.0207(3) 0.0090(4)
Cl46 0.074(3) 0.067(3) 0.059(3) 0.021(3) 0.042(3) 0.033(3)
Hg47 0.099(8) 0.065(6) 0.071(7) -0.020(5) 0.054(6) -0.012(6)
Cl48 0.078(10) 0.071(10) 0.059(10) 0.021(9) 0.041(9) 0.029(10)
C130 0.085(11) 0.046(10) 0.057(11) 0.018(9) 0.045(10) 0.010(10)
C131 0.089(12) 0.064(11) 0.060(11) 0.015(10) 0.037(10) 0.006(11)
C132 0.082(12) 0.062(11) 0.059(10) 0.017(10) 0.046(10) 0.008(10)

loop_
_atom_type_symbol
_atom_type_scat_dispersion_real
_atom_type_scat_dispersion_imag
_atom_type_scat_Cromer_Mann_a1
_atom_type_scat_Cromer_Mann_b1
_atom_type_scat_Cromer_Mann_a2
_atom_type_scat_Cromer_Mann_b2
_atom_type_scat_Cromer_Mann_a3
_atom_type_scat_Cromer_Mann_b3
_atom_type_scat_Cromer_Mann_a4
_atom_type_scat_Cromer_Mann_b4
_atom_type_scat_Cromer_Mann_c
_atom_type_scat_source
C 0.0181 0.0091 2.3100 20.8439 1.0200 10.2075 1.5886 0.5687 0.8650 51.6512 0.2156 'International Tables Vol C 4.2.6.8 and 6.1.1.4'
H 0.0000 0.0000 0.4930 10.5109 0.3229 26.1257 0.1402 3.1424 0.0408 57.7998 0.0030 'International Tables Vol C 4.2.6.8 and 6.1.1.4'
O 0.0492 0.0322 3.0485 13.2771 2.2868 5.7011 1.5463 0.3239 0.8670 32.9089 0.2508 'International Tables Vol C 4.2.6.8 and 6.1.1.4'
S 0.3331 0.5567 6.9053 1.4679 5.2034 22.2151 1.4379 0.2536 1.5863 56.1720 0.8669 'International Tables Vol C 4.2.6.8 and 6.1.1.4'
Hg -4.2923 7.6849 20.6809 0.5450 19.0417 8.4484 21.6575 1.5729 5.9676 38.3246 12.6089 'International Tables Vol C 4.2.6.8 and 6.1.1.4'
Cl 0.3639 0.7018 11.4604 0.0104 7.1964 1.1662 6.2556 18.5194 1.6455 47.7784 -9.5574 'International Tables Vol C 4.2.6.8 and 6.1.1.4'

loop_
_geom_angle_atom_site_label_1
_geom_angle_site_symmetry_1
_geom_angle_atom_site_label_2
_geom_angle_atom_site_label_3
_geom_angle_site_symmetry_3
_geom_angle
_geom_angle_publ_flag
S2 . C1 C24 . 116.5(14) yes
S2 . C1 C28 . 124.7(13) yes
C24 . C1 C28 . 118.6(17) yes
C1 . S2 C3 . 108.3(7) yes
S2 . C3 C4 . 114.8(12) yes
S2 . C3 C25 . 123.8(13) yes
C4 . C3 C25 . 121.2(14) yes
C3 . C4 C5 . 120.2(15) yes
C3 . C4 H371 . 120.7 no
C5 . C4 H371 . 119.2 no
C4 . C5 C6 . 119.5(17) yes
C4 . C5 Hg45 . 119.0(12) yes
C6 . C5 Hg45 . 121.3(13) yes
C4 . C5 C6 . 119.5(17) yes
C4 . C5 H41 . 120.5 no
C6 . C5 H41 . 120.0 no
C5 . C6 C7 . 118.8(15) yes
C5 . C6 H51 . 120.0 no
C7 . C6 H51 . 121.1 no
C6 . C7 S8 . 113.5(11) yes
C6 . C7 C25 . 121.8(15) yes
S8 . C7 C25 . 124.5(14) yes
C7 . S8 C9 . 107.5(7) yes
S8 . C9 C10 . 114.1(13) yes
S8 . C9 C26 . 124.0(12) yes
C10 . C9 C26 . 121.6(17) yes
C9 . C10 C11 . 119.4(18) yes
C9 . C10 H471 . 121.0 no
C11 . C10 H471 . 119.6 no
C10 . C11 C12 . 121.4(17) yes
C10 . C11 H461 . 119.5 no
C12 . C11 H461 . 119.1 no
C11 . C12 C13 . 116.4(16) yes
C11 . C12 H451 . 121.6 no
C13 . C12 H451 . 122.0 no
C12 . C13 S14 . 112.7(14) yes
C12 . C13 C26 . 124.4(18) yes
S14 . C13 C26 . 121.5(13) yes
C13 . S14 C15 . 107.6(8) yes
S14 . C15 C16 . 115.7(15) yes
S14 . C15 C27 . 121.9(17) yes
C16 . C15 C27 . 121.9(19) yes
C15 . C16 C17 . 121.2(20) yes
C15 . C16 H441 . 119.6 no
C17 . C16 H441 . 119.1 no
C16 . C17 C18 . 118.0(19) yes
C16 . C17 H431 . 121.4 no
C18 . C17 H431 . 120.5 no
C16 . C17 C18 . 118.0(19) yes
C16 . C17 Hg47 . 134.5(17) yes
C18 . C17 Hg47 . 105.6(15) yes
C17 . C18 C19 . 119.2(18) yes
C17 . C18 H421 . 119.2 no
C19 . C18 H421 . 121.5 no
C18 . C19 S20 . 114.6(15) yes
C18 . C19 C27 . 123.8(18) yes
S20 . C19 C27 . 120.9(15) yes
C19 . S20 C21 . 107.5(7) yes
S20 . C21 C22 . 116.0(13) yes
S20 . C21 C28 . 123.0(13) yes
C22 . C21 C28 . 120.7(17) yes
C21 . C22 C23 . 120.3(18) yes
C21 . C22 H411 . 120.2 no
C23 . C22 H411 . 119.5 no
C22 . C23 C24 . 118.6(18) yes
C22 . C23 H401 . 121.0 no
C24 . C23 H401 . 120.4 no
C1 . C24 C23 . 121.9(18) yes
C1 . C24 H391 . 118.0 no
C23 . C24 H391 . 120.2 no
C7 . C25 C3 . 118.4(16) yes
C7 . C25 O29 . 121.5(15) yes
C3 . C25 O29 . 120.1(15) yes
C9 . C26 C13 . 116.8(16) yes
C9 . C26 O33 . 119.7(15) yes
C13 . C26 O33 . 123.2(15) yes
C19 . C27 C15 . 115.8(19) yes
C19 . C27 O37 . 122.6(16) yes
C15 . C27 O37 . 121.6(17) yes
C21 . C28 C1 . 119.9(15) yes
C21 . C28 O41 . 121.3(15) yes
C1 . C28 O41 . 118.7(14) yes
C25 . O29 C30 . 126.3(14) yes
C25 . O29 C130 . 112.4(16) yes
O29 . C30 C31 . 108.0(9) yes
O29 . C30 H1011 . 113.6 no
C31 . C30 H1011 . 112.3 no
O29 . C30 H1012 . 106.0 no
C31 . C30 H1012 . 107.2 no
H1011 . C30 H1012 . 109.5 no
C30 . C31 C32 . 108.8(9) yes
C30 . C31 H1021 . 107.1 no
C32 . C31 H1021 . 110.6 no
C30 . C31 H1022 . 112.2 no
C32 . C31 H1022 . 108.7 no
H1021 . C31 H1022 . 109.5 no
C31 . C32 H1031 . 109.5 no
C31 . C32 H1032 . 108.4 no
H1031 . C32 H1032 . 109.5 no
C31 . C32 H1033 . 110.4 no
H1031 . C32 H1033 . 109.5 no
H1032 . C32 H1033 . 109.5 no
C26 . O33 C34 . 114.7(11) yes
O33 . C34 C35 . 106.2(12) yes
O33 . C34 H121 . 109.2 no
C35 . C34 H121 . 109.4 no
O33 . C34 H122 . 110.5 no
C35 . C34 H122 . 111.9 no
H121 . C34 H122 . 109.5 no
C34 . C35 C36 . 109.2(15) yes
C34 . C35 H131 . 111.0 no
C36 . C35 H131 . 108.6 no
C34 . C35 H132 . 108.6 no
C36 . C35 H132 . 110.0 no
H131 . C35 H132 . 109.5 no
C35 . C36 H141 . 110.0 no
C35 . C36 H142 . 109.9 no
H141 . C36 H142 . 109.5 no
C35 . C36 H143 . 108.5 no
H141 . C36 H143 . 109.5 no
H142 . C36 H143 . 109.5 no
C27 . O37 C38 . 117.0(14) yes
O37 . C38 C39 . 108(2) yes
O37 . C38 H201 . 109.4 no
C39 . C38 H201 . 111.3 no
O37 . C38 H202 . 108.9 no
C39 . C38 H202 . 109.7 no
H201 . C38 H202 . 109.5 no
C38 . C39 C40 . 114(2) yes
C38 . C39 H211 . 107.4 no
C40 . C39 H211 . 109.0 no
C38 . C39 H212 . 108.9 no
C40 . C39 H212 . 108.2 no
H211 . C39 H212 . 109.5 no
C39 . C40 H221 . 108.4 no
C39 . C40 H222 . 109.6 no
H221 . C40 H222 . 109.5 no
C39 . C40 H223 . 110.4 no
H221 . C40 H223 . 109.5 no
H222 . C40 H223 . 109.5 no
C28 . O41 C42 . 114.4(11) yes
O41 . C42 C43 . 106.8(12) yes
O41 . C42 H281 . 110.9 no
C43 . C42 H281 . 110.4 no
O41 . C42 H282 . 110.0 no
C43 . C42 H282 . 109.3 no
H281 . C42 H282 . 109.5 no
C42 . C43 C44 . 109.8(14) yes
C42 . C43 H291 . 108.5 no
C44 . C43 H291 . 110.1 no
C42 . C43 H292 . 109.7 no
C44 . C43 H292 . 109.3 no
H291 . C43 H292 . 109.5 no
C43 . C44 H301 . 109.0 no
C43 . C44 H302 . 109.3 no
H301 . C44 H302 . 109.5 no
C43 . C44 H303 . 110.1 no
H301 . C44 H303 . 109.5 no
H302 . C44 H303 . 109.5 no
Cl46 2_787 Hg45 Hg45 2_787 35.59(9) yes
Cl46 2_787 Hg45 C5 . 93.1(5) yes
Hg45 2_787 Hg45 C5 . 128.7(5) yes
Cl46 2_787 Hg45 Cl46 . 88.62(15) yes
Hg45 2_787 Hg45 Cl46 . 53.03(13) yes
C5 . Hg45 Cl46 . 178.1(5) yes
Hg45 2_787 Cl46 Hg45 . 91.38(15) yes
Cl48 2_888 Hg47 Hg47 2_888 36.4(13) yes
Cl48 2_888 Hg47 C17 . 97.3(16) yes
Hg47 2_888 Hg47 C17 . 133.4(10) yes
Cl48 2_888 Hg47 Cl48 . 89.6(19) yes
Hg47 2_888 Hg47 Cl48 . 53.2(13) yes
C17 . Hg47 Cl48 . 171.0(16) yes
Hg47 2_888 Cl48 Hg47 . 90.4(19) yes
O29 . C130 C131 . 111.1(9) yes
O29 . C130 H2011 . 103.6 no
C131 . C130 H2011 . 106.6 no
O29 . C130 H2012 . 112.2 no
C131 . C130 H2012 . 113.4 no
H2011 . C130 H2012 . 109.5 no
C130 . C131 C132 . 109.7(10) yes
C130 . C131 H2021 . 113.6 no
C132 . C131 H2021 . 115.4 no
C130 . C131 H2022 . 108.6 no
C132 . C131 H2022 . 99.0 no
H2021 . C131 H2022 . 109.5 no
C131 . C132 H2031 . 113.6 no
C131 . C132 H2032 . 98.9 no
H2031 . C132 H2032 . 109.5 no
C131 . C132 H2033 . 115.3 no
H2031 . C132 H2033 . 109.5 no
H2032 . C132 H2033 . 109.5 no

loop_
_geom_bond_atom_site_label_1
_geom_bond_atom_site_label_2
_geom_bond_site_symmetry_2
_geom_bond_distance
_geom_bond_publ_flag
C1 S2 . 1.773(18) yes
C1 C24 . 1.42(2) yes
C1 C28 . 1.36(2) yes
S2 C3 . 1.771(14) yes
C3 C4 . 1.40(2) yes
C3 C25 . 1.39(2) yes
C4 C5 . 1.42(2) yes
C4 H371 . 0.950 no
C5 C6 . 1.41(2) yes
C5 Hg45 . 2.030(19) yes
C5 C6 . 1.41(2) yes
C5 H41 . 0.950 no
C6 C7 . 1.41(2) yes
C6 H51 . 0.950 no
C7 S8 . 1.764(17) yes
C7 C25 . 1.41(2) yes
S8 C9 . 1.781(18) yes
C9 C10 . 1.43(2) yes
C9 C26 . 1.40(2) yes
C10 C11 . 1.33(3) yes
C10 H471 . 0.950 no
C11 C12 . 1.42(3) yes
C11 H461 . 0.950 no
C12 C13 . 1.42(2) yes
C12 H451 . 0.950 no
C13 S14 . 1.83(2) yes
C13 C26 . 1.34(2) yes
S14 C15 . 1.79(2) yes
C15 C16 . 1.36(3) yes
C15 C27 . 1.39(3) yes
C16 C17 . 1.39(3) yes
C16 H441 . 0.950 no
C17 C18 . 1.41(3) yes
C17 H431 . 0.950 no
C17 C18 . 1.41(3) yes
C17 Hg47 . 1.83(2) yes
C18 C19 . 1.34(3) yes
C18 H421 . 0.950 no
C19 S20 . 1.795(18) yes
C19 C27 . 1.41(2) yes
S20 C21 . 1.780(18) yes
C21 C22 . 1.38(2) yes
C21 C28 . 1.40(2) yes
C22 C23 . 1.38(3) yes
C22 H411 . 0.950 no
C23 C24 . 1.38(3) yes
C23 H401 . 0.950 no
C24 H391 . 0.950 no
C25 O29 . 1.29(2) yes
C26 O33 . 1.35(2) yes
C27 O37 . 1.33(2) yes
C28 O41 . 1.361(19) yes
O29 C30 . 1.438(5) yes
O29 C130 . 1.444(5) yes
C30 C31 . 1.524(5) yes
C30 H1011 . 0.950 no
C30 H1012 . 0.950 no
C31 C32 . 1.538(5) yes
C31 H1021 . 0.950 no
C31 H1022 . 0.950 no
C32 H1031 . 0.950 no
C32 H1032 . 0.950 no
C32 H1033 . 0.950 no
O33 C34 . 1.477(18) yes
C34 C35 . 1.53(3) yes
C34 H121 . 0.950 no
C34 H122 . 0.950 no
C35 C36 . 1.52(3) yes
C35 H131 . 0.950 no
C35 H132 . 0.950 no
C36 H141 . 0.950 no
C36 H142 . 0.950 no
C36 H143 . 0.950 no
O37 C38 . 1.47(3) yes
C38 C39 . 1.41(3) yes
C38 H201 . 0.950 no
C38 H202 . 0.950 no
C39 C40 . 1.58(4) yes
C39 H211 . 0.950 no
C39 H212 . 0.950 no
C40 H221 . 0.950 no
C40 H222 . 0.950 no
C40 H223 . 0.950 no
O41 C42 . 1.438(17) yes
C42 C43 . 1.53(2) yes
C42 H281 . 0.950 no
C42 H282 . 0.950 no
C43 C44 . 1.51(3) yes
C43 H291 . 0.950 no
C43 H292 . 0.950 no
C44 H301 . 0.950 no
C44 H302 . 0.950 no
C44 H303 . 0.950 no
Hg45 Cl46 2_787 3.182(5) yes
Hg45 Hg45 2_787 3.9818(16) yes
Hg45 Cl46 . 2.318(5) yes
Hg47 Cl48 2_888 3.24(6) yes
Hg47 Hg47 2_888 4.04(2) yes
Hg47 Cl48 . 2.40(7) yes
C130 C131 . 1.528(5) yes
C130 H2011 . 0.950 no
C130 H2012 . 0.950 no
C131 C132 . 1.538(5) yes
C131 H2021 . 0.950 no
C131 H2022 . 0.950 no
C132 H2031 . 0.950 no
C132 H2032 . 0.950 no
C132 H2033 . 0.950 no

loop_
_oxford_twin_element_scale_factors
0.795(4)
0.205(4)
